data_2221758
loop_
_publ_author_name
'Chen, Ying'
'Guo, Jixi'
'Huang, Xingcai'
'Yun, Ruirui'
'Wu, Huilu'

_publ_section_title
;
 2,6-Bis(1<i>H</i>-benzimidazol-2-yl)pyridine methanol trisolvate
;
_journal_coeditor_code LH2799
_journal_issue 5
_journal_name_full 'Acta Crystallographica Section E'
_journal_page_first o1013
_journal_paper_doi 10.1107/S1600536809012574
_journal_volume 65
_journal_year 2009
_chemical_formula_moiety 'C19 H13 N5 , 3C H4 O'
_chemical_formula_sum 'C22 H25 N5 O3'
_chemical_formula_weight 407.47
_chemical_name_systematic
;
2,6-Bis(1<i>H</i>-benzimidazol-2-yl)pyridine methanol trisolvate
;
_space_group_IT_number 14
_symmetry_cell_setting monoclinic
_symmetry_space_group_name_Hall '-P 2yn'
_symmetry_space_group_name_H-M 'P 1 21/n 1'
_atom_sites_solution_hydrogens geom
_atom_sites_solution_primary direct
_atom_sites_solution_secondary difmap
_cell_angle_alpha 90.00
_cell_angle_beta 107.391(2)
_cell_angle_gamma 90.00
_cell_formula_units_Z 4
_cell_length_a 11.2686(9)
_cell_length_b 15.0928(13)
_cell_length_c 13.0679(11)
_cell_measurement_reflns_used 3945
_cell_measurement_temperature 153(2)
_cell_measurement_theta_max 25.50
_cell_measurement_theta_min 3.15
_cell_volume 2120.9(3)
_computing_cell_refinement 'RAPID-AUTO (Rigaku/MSC 2004)'
_computing_data_collection 'RAPID-AUTO (Rigaku/MSC 2004)'
_computing_data_reduction 'RAPID-AUTO (Rigaku/MSC 2004)'
_computing_molecular_graphics 'SHELXTL (Sheldrick, 2008) and PLATON (Spek, 2009)'
_computing_publication_material 'SHELXTL (Sheldrick, 2008)'
_computing_structure_refinement 'SHELXL97 (Sheldrick, 2008)'
_computing_structure_solution 'SHELXS97 (Sheldrick, 2008)'
_diffrn_ambient_temperature 153(2)
_diffrn_measured_fraction_theta_full 0.998
_diffrn_measured_fraction_theta_max 0.998
_diffrn_measurement_device_type 'Rigaku R-AXIS Spider'
_diffrn_measurement_method '\f and \w scans'
_diffrn_radiation_monochromator graphite
_diffrn_radiation_source 'fine-focus sealed tube'
_diffrn_radiation_type MoK\a
_diffrn_radiation_wavelength 0.71073
_diffrn_reflns_av_R_equivalents 0.0709
_diffrn_reflns_av_sigmaI/netI 0.0533
_diffrn_reflns_limit_h_max 11
_diffrn_reflns_limit_h_min -13
_diffrn_reflns_limit_k_max 18
_diffrn_reflns_limit_k_min -18
_diffrn_reflns_limit_l_max 15
_diffrn_reflns_limit_l_min -15
_diffrn_reflns_number 17035
_diffrn_reflns_theta_full 25.50
_diffrn_reflns_theta_max 25.50
_diffrn_reflns_theta_min 3.15
_diffrn_standards_decay_% 0
_diffrn_standards_interval_count 0
_diffrn_standards_interval_time 0
_diffrn_standards_number 0
_exptl_absorpt_coefficient_mu 0.088
_exptl_absorpt_correction_T_max 0.9904
_exptl_absorpt_correction_T_min 0.9844
_exptl_absorpt_correction_type multi-scan
_exptl_absorpt_process_details '(Higashi, 1995)'
_exptl_crystal_colour colorless
_exptl_crystal_density_diffrn 1.276
_exptl_crystal_density_method 'not measured'
_exptl_crystal_description block
_exptl_crystal_F_000 864
_exptl_crystal_size_max 0.18
_exptl_crystal_size_mid 0.14
_exptl_crystal_size_min 0.11
_refine_diff_density_max 0.389
_refine_diff_density_min -0.399
_refine_ls_extinction_coef 0.040(6)
_refine_ls_extinction_expression Fc^*^=kFc[1+0.001xFc^2^\l^3^/sin(2\q)]^-1/4^
_refine_ls_extinction_method SHELXL
_refine_ls_goodness_of_fit_ref 1.042
_refine_ls_hydrogen_treatment mixed
_refine_ls_matrix_type full
_refine_ls_number_parameters 307
_refine_ls_number_reflns 3945
_refine_ls_number_restraints 2
_refine_ls_restrained_S_all 1.042
_refine_ls_R_factor_all 0.1061
_refine_ls_R_factor_gt 0.0772
_refine_ls_shift/su_max 0.002
_refine_ls_shift/su_mean 0.000
_refine_ls_structure_factor_coef Fsqd
_refine_ls_weighting_details 'calc w=1/[\s^2^(Fo^2^)+(0.1505P)^2^] where P=(Fo^2^+2Fc^2^)/3'
_refine_ls_weighting_scheme calc
_refine_ls_wR_factor_gt 0.2077
_refine_ls_wR_factor_ref 0.2364
_reflns_number_gt 2527
_reflns_number_total 3945
_reflns_threshold_expression I>2\s(I)
_cod_data_source_file lh2799.cif
_cod_data_source_block I
_cod_depositor_comments
;
The following automatic conversions were performed:
'_symmetry_cell_setting' value 'Monoclinic' changed to 'monoclinic'
according to '/home/saulius/struct/CIF-dictionaries/cif_core.dic'
dictionary named 'cif_core.dic' version 2.4.1 from 2010-06-29.

Automatic conversion script
Id: cif_fix_enum 1527 2010-12-29 10:47:43Z saulius 

The following automatic conversions were performed:

'_symmetry_cell_setting' value 'Monoclinic' changed to 'monoclinic'
according to /home/saulius/struct/CIF-dictionaries/cif_core.dic
dictionary named 'cif_core.dic' version 2.4.1 from 2010-06-29.

Automatic conversion script
Id: cif_fix_values 1715 2011-07-08 13:25:40Z adriana 
;
_cod_original_sg_symbol_H-M 'P 21/n'
_cod_database_code 2221758
_cod_database_fobs_code 2221758

loop_
_symmetry_equiv_pos_as_xyz
'x, y, z'
'-x+1/2, y+1/2, -z+1/2'
'-x, -y, -z'
'x-1/2, -y-1/2, z-1/2'

loop_
_atom_site_type_symbol
_atom_site_label
_atom_site_fract_x
_atom_site_fract_y
_atom_site_fract_z
_atom_site_U_iso_or_equiv
_atom_site_adp_type
_atom_site_calc_flag
_atom_site_refinement_flags
_atom_site_occupancy
_atom_site_disorder_assembly
_atom_site_disorder_group
O O1 0.20534(18) 0.61337(13) 0.36351(15) 0.0631(6) Uani d . 1 . .
H H1 0.2509 0.6582 0.3816 0.076 Uiso calc R 1 . .
O O2 0.65988(19) 0.23950(14) 0.57774(17) 0.0704(6) Uani d . 1 . .
H H2 0.6009 0.2626 0.5299 0.084 Uiso calc R 1 . .
N N1 0.11042(19) 0.58598(15) 0.54657(17) 0.0477(6) Uani d D 1 . .
N N2 0.0754(2) 0.53929(15) 0.69788(17) 0.0517(6) Uani d . 1 . .
N N3 0.3694(2) 0.46017(15) 0.38227(18) 0.0510(6) Uani d D 1 . .
N N4 0.4825(2) 0.33787(15) 0.43304(18) 0.0536(6) Uani d . 1 . .
N N5 0.27120(19) 0.45211(14) 0.54781(16) 0.0492(6) Uani d . 1 . .
C C1 0.0280(2) 0.64631(18) 0.5671(2) 0.0498(7) Uani d . 1 . .
C C2 -0.0274(2) 0.72243(19) 0.5148(2) 0.0558(7) Uani d . 1 . .
H H2A -0.0109 0.7432 0.4518 0.067 Uiso calc R 1 . .
C C3 -0.1076(3) 0.7667(2) 0.5589(2) 0.0609(8) Uani d . 1 . .
H H3 -0.1476 0.8191 0.5254 0.073 Uiso calc R 1 . .
C C4 -0.1313(3) 0.7359(2) 0.6519(2) 0.0615(8) Uani d . 1 . .
H H4 -0.1875 0.7680 0.6795 0.074 Uiso calc R 1 . .
C C5 -0.0761(2) 0.6613(2) 0.7043(2) 0.0558(7) Uani d . 1 . .
H H5 -0.0930 0.6411 0.7674 0.067 Uiso calc R 1 . .
C C6 0.0060(2) 0.61602(18) 0.6613(2) 0.0500(7) Uani d . 1 . .
C C7 0.1350(2) 0.52423(17) 0.6263(2) 0.0479(6) Uani d . 1 . .
C C8 0.2211(2) 0.45155(17) 0.62863(19) 0.0467(7) Uani d . 1 . .
C C9 0.2477(2) 0.38735(18) 0.7084(2) 0.0513(7) Uani d . 1 . .
H H9 0.2096 0.3888 0.7641 0.062 Uiso calc R 1 . .
C C10 0.3312(2) 0.32126(18) 0.7045(2) 0.0536(7) Uani d . 1 . .
H H10 0.3520 0.2767 0.7582 0.064 Uiso calc R 1 . .
C C11 0.3837(2) 0.32049(18) 0.6221(2) 0.0529(7) Uani d . 1 . .
H H11 0.4411 0.2755 0.6181 0.063 Uiso calc R 1 . .
C C12 0.3512(2) 0.38721(17) 0.5444(2) 0.0471(7) Uani d . 1 . .
C C13 0.4022(2) 0.39322(17) 0.4542(2) 0.0480(7) Uani d . 1 . .
C C14 0.5051(2) 0.37188(19) 0.3421(2) 0.0539(7) Uani d . 1 . .
C C15 0.5848(3) 0.3422(2) 0.2854(2) 0.0656(8) Uani d . 1 . .
H H15 0.6334 0.2901 0.3066 0.079 Uiso calc R 1 . .
C C16 0.5905(3) 0.3906(2) 0.1981(3) 0.0695(9) Uani d . 1 . .
H H16 0.6442 0.3717 0.1584 0.083 Uiso calc R 1 . .
C C17 0.5188(3) 0.4674(2) 0.1662(2) 0.0713(9) Uani d . 1 . .
H H17 0.5244 0.4990 0.1049 0.086 Uiso calc R 1 . .
C C18 0.4406(3) 0.4980(2) 0.2211(2) 0.0616(8) Uani d . 1 . .
H H18 0.3930 0.5504 0.1999 0.074 Uiso calc R 1 . .
C C19 0.4344(2) 0.44882(18) 0.3089(2) 0.0531(7) Uani d . 1 . .
C C20 0.1118(3) 0.6305(3) 0.2645(3) 0.0789(10) Uani d . 1 . .
H H20A 0.0453 0.6661 0.2780 0.095 Uiso calc R 1 . .
H H20B 0.0773 0.5742 0.2312 0.095 Uiso calc R 1 . .
H H20C 0.1484 0.6628 0.2163 0.095 Uiso calc R 1 . .
C C21 0.7174(4) 0.1739(3) 0.5314(4) 0.0958(12) Uani d . 1 . .
H H21A 0.7639 0.2025 0.4879 0.115 Uiso calc R 1 . .
H H21B 0.6536 0.1350 0.4858 0.115 Uiso calc R 1 . .
H H21C 0.7745 0.1389 0.5883 0.115 Uiso calc R 1 . .
O O3 0.1278(5) 0.5658(3) 0.9743(4) 0.094(2) Uani d P 0.606(8) A 1
H H3A 0.1412 0.5425 1.0350 0.112 Uiso calc PR 0.606(8) A 1
C C22 0.2186(8) 0.5366(7) 0.9269(9) 0.0521(19) Uani d P 0.606(8) A 1
H H22A 0.2730 0.5862 0.9227 0.062 Uiso calc PR 0.606(8) A 1
H H22B 0.1774 0.5142 0.8547 0.062 Uiso calc PR 0.606(8) A 1
H H22C 0.2681 0.4892 0.9707 0.062 Uiso calc PR 0.606(8) A 1
O O3' 0.0859(9) 0.4916(6) 0.8986(6) 0.118(4) Uani d P 0.394(8) A 2
H H3' 0.0325 0.5092 0.9272 0.141 Uiso calc PR 0.394(8) A 2
C C22' 0.1816(12) 0.5468(13) 0.9232(18) 0.078(5) Uani d P 0.394(8) A 2
H H22D 0.1522 0.6072 0.9022 0.094 Uiso calc PR 0.394(8) A 2
H H22E 0.2405 0.5293 0.8848 0.094 Uiso calc PR 0.394(8) A 2
H H22F 0.2230 0.5449 1.0006 0.094 Uiso calc PR 0.394(8) A 2
H H1N 0.144(3) 0.589(2) 0.4954(17) 0.075(10) Uiso d D 1 . .
H H3N 0.316(3) 0.5018(17) 0.380(3) 0.095(12) Uiso d D 1 . .

loop_
_atom_site_aniso_label
_atom_site_aniso_U_11
_atom_site_aniso_U_22
_atom_site_aniso_U_33
_atom_site_aniso_U_12
_atom_site_aniso_U_13
_atom_site_aniso_U_23
O1 0.0689(13) 0.0565(13) 0.0638(13) 0.0040(9) 0.0197(10) 0.0078(9)
O2 0.0655(13) 0.0665(14) 0.0811(15) 0.0113(10) 0.0249(11) 0.0109(11)
N1 0.0473(12) 0.0518(13) 0.0463(12) 0.0027(10) 0.0175(10) 0.0002(10)
N2 0.0524(12) 0.0558(14) 0.0479(12) -0.0030(10) 0.0164(10) -0.0030(10)
N3 0.0535(13) 0.0505(14) 0.0516(13) -0.0013(10) 0.0196(10) -0.0001(10)
N4 0.0559(13) 0.0514(14) 0.0553(13) -0.0005(10) 0.0194(10) -0.0041(10)
N5 0.0515(12) 0.0491(13) 0.0443(12) -0.0018(10) 0.0104(10) -0.0040(9)
C1 0.0490(14) 0.0486(15) 0.0505(14) -0.0026(12) 0.0130(11) -0.0065(12)
C2 0.0579(15) 0.0553(17) 0.0534(15) 0.0034(13) 0.0154(13) 0.0005(13)
C3 0.0564(16) 0.0600(18) 0.0634(17) 0.0060(13) 0.0134(14) -0.0076(14)
C4 0.0529(15) 0.067(2) 0.0655(18) 0.0034(14) 0.0188(14) -0.0138(15)
C5 0.0523(15) 0.0639(19) 0.0538(15) -0.0056(13) 0.0195(12) -0.0095(13)
C6 0.0464(13) 0.0524(16) 0.0508(14) -0.0025(12) 0.0140(11) -0.0058(12)
C7 0.0495(14) 0.0462(15) 0.0470(14) -0.0030(11) 0.0130(11) -0.0019(11)
C8 0.0474(14) 0.0469(15) 0.0446(13) -0.0029(11) 0.0119(11) -0.0032(11)
C9 0.0551(15) 0.0542(17) 0.0440(14) -0.0031(12) 0.0136(12) 0.0031(11)
C10 0.0587(16) 0.0499(16) 0.0518(15) 0.0000(12) 0.0159(13) 0.0066(12)
C11 0.0517(15) 0.0486(16) 0.0548(15) 0.0031(12) 0.0106(12) 0.0008(12)
C12 0.0474(14) 0.0437(15) 0.0480(14) -0.0022(11) 0.0108(11) -0.0047(11)
C13 0.0478(14) 0.0440(15) 0.0515(14) -0.0022(11) 0.0140(11) -0.0038(11)
C14 0.0536(15) 0.0539(17) 0.0570(16) -0.0096(12) 0.0211(13) -0.0116(13)
C15 0.0624(17) 0.068(2) 0.0706(19) -0.0118(15) 0.0260(15) -0.0182(16)
C16 0.0716(19) 0.076(2) 0.070(2) -0.0209(17) 0.0358(16) -0.0247(17)
C17 0.081(2) 0.082(2) 0.0552(17) -0.0275(18) 0.0271(16) -0.0105(16)
C18 0.0663(17) 0.0607(19) 0.0588(16) -0.0094(14) 0.0202(14) -0.0025(14)
C19 0.0548(15) 0.0552(17) 0.0486(15) -0.0087(12) 0.0145(12) -0.0072(12)
C20 0.073(2) 0.091(3) 0.070(2) -0.0099(18) 0.0166(17) 0.0182(18)
C21 0.087(2) 0.073(3) 0.131(3) 0.0229(19) 0.037(2) 0.005(2)
O3 0.106(4) 0.102(4) 0.070(3) -0.012(3) 0.021(3) 0.001(2)
C22 0.024(4) 0.086(5) 0.050(3) 0.011(3) 0.016(4) 0.010(3)
O3' 0.130(8) 0.127(7) 0.088(5) -0.044(6) 0.020(5) 0.001(5)
C22' 0.021(7) 0.147(13) 0.070(7) 0.039(7) 0.019(6) 0.000(6)

loop_
_atom_type_symbol
_atom_type_description
_atom_type_scat_dispersion_real
_atom_type_scat_dispersion_imag
_atom_type_scat_source
C C 0.0033 0.0016 'International Tables Vol C Tables 4.2.6.8 and 6.1.1.4'
H H 0.0000 0.0000 'International Tables Vol C Tables 4.2.6.8 and 6.1.1.4'
N N 0.0061 0.0033 'International Tables Vol C Tables 4.2.6.8 and 6.1.1.4'
O O 0.0106 0.0060 'International Tables Vol C Tables 4.2.6.8 and 6.1.1.4'

loop_
_geom_angle_atom_site_label_1
_geom_angle_atom_site_label_2
_geom_angle_atom_site_label_3
_geom_angle_site_symmetry_1
_geom_angle_site_symmetry_3
_geom_angle
_geom_angle_publ_flag
C20 O1 H1 . . 109.5 ?
C21 O2 H2 . . 109.5 ?
C7 N1 C1 . . 107.3(2) ?
C7 N1 H1N . . 126(2) ?
C1 N1 H1N . . 126(2) ?
C7 N2 C6 . . 104.5(2) ?
C13 N3 C19 . . 107.4(2) ?
C13 N3 H3N . . 128(3) ?
C19 N3 H3N . . 125(3) ?
C13 N4 C14 . . 105.0(2) ?
C8 N5 C12 . . 117.9(2) ?
N1 C1 C2 . . 132.8(3) ?
N1 C1 C6 . . 105.1(2) ?
C2 C1 C6 . . 122.1(3) ?
C3 C2 C1 . . 116.7(3) ?
C3 C2 H2A . . 121.6 ?
C1 C2 H2A . . 121.6 ?
C2 C3 C4 . . 121.4(3) ?
C2 C3 H3 . . 119.3 ?
C4 C3 H3 . . 119.3 ?
C5 C4 C3 . . 122.2(3) ?
C5 C4 H4 . . 118.9 ?
C3 C4 H4 . . 118.9 ?
C4 C5 C6 . . 117.3(3) ?
C4 C5 H5 . . 121.4 ?
C6 C5 H5 . . 121.4 ?
C5 C6 N2 . . 129.6(3) ?
C5 C6 C1 . . 120.4(3) ?
N2 C6 C1 . . 110.1(2) ?
N2 C7 N1 . . 113.1(2) ?
N2 C7 C8 . . 126.1(2) ?
N1 C7 C8 . . 120.8(2) ?
N5 C8 C9 . . 123.3(2) ?
N5 C8 C7 . . 114.4(2) ?
C9 C8 C7 . . 122.2(2) ?
C10 C9 C8 . . 118.2(3) ?
C10 C9 H9 . . 120.9 ?
C8 C9 H9 . . 120.9 ?
C11 C10 C9 . . 119.5(2) ?
C11 C10 H10 . . 120.3 ?
C9 C10 H10 . . 120.3 ?
C10 C11 C12 . . 118.8(2) ?
C10 C11 H11 . . 120.6 ?
C12 C11 H11 . . 120.6 ?
N5 C12 C11 . . 122.3(3) ?
N5 C12 C13 . . 114.4(2) ?
C11 C12 C13 . . 123.4(2) ?
N4 C13 N3 . . 112.8(2) ?
N4 C13 C12 . . 126.1(2) ?
N3 C13 C12 . . 121.0(2) ?
N4 C14 C15 . . 130.3(3) ?
N4 C14 C19 . . 109.9(2) ?
C15 C14 C19 . . 119.8(3) ?
C16 C15 C14 . . 117.8(3) ?
C16 C15 H15 . . 121.1 ?
C14 C15 H15 . . 121.1 ?
C15 C16 C17 . . 121.4(3) ?
C15 C16 H16 . . 119.3 ?
C17 C16 H16 . . 119.3 ?
C18 C17 C16 . . 121.7(3) ?
C18 C17 H17 . . 119.1 ?
C16 C17 H17 . . 119.1 ?
C17 C18 C19 . . 116.9(3) ?
C17 C18 H18 . . 121.6 ?
C19 C18 H18 . . 121.6 ?
N3 C19 C18 . . 132.6(3) ?
N3 C19 C14 . . 104.9(2) ?
C18 C19 C14 . . 122.4(3) ?
O1 C20 H20A . . 109.5 ?
O1 C20 H20B . . 109.5 ?
H20A C20 H20B . . 109.5 ?
O1 C20 H20C . . 109.5 ?
H20A C20 H20C . . 109.5 ?
H20B C20 H20C . . 109.5 ?
O2 C21 H21A . . 109.5 ?
O2 C21 H21B . . 109.5 ?
H21A C21 H21B . . 109.5 ?
O2 C21 H21C . . 109.5 ?
H21A C21 H21C . . 109.5 ?
H21B C21 H21C . . 109.5 ?
C22' O3' H3' . . 109.5 ?
O3' C22' H22D . . 109.5 ?
O3' C22' H22E . . 109.5 ?
H22D C22' H22E . . 109.5 ?
O3' C22' H22F . . 109.5 ?
H22D C22' H22F . . 109.5 ?
H22E C22' H22F . . 109.5 ?

loop_
_geom_bond_atom_site_label_1
_geom_bond_atom_site_label_2
_geom_bond_site_symmetry_2
_geom_bond_distance
_geom_bond_publ_flag
O1 C20 . 1.427(3) ?
O1 H1 . 0.8400 ?
O2 C21 . 1.415(4) ?
O2 H2 . 0.8400 ?
N1 C7 . 1.363(3) ?
N1 C1 . 1.383(3) ?
N1 H1N . 0.866(10) ?
N2 C7 . 1.324(3) ?
N2 C6 . 1.399(3) ?
N3 C13 . 1.354(3) ?
N3 C19 . 1.381(4) ?
N3 H3N . 0.863(10) ?
N4 C13 . 1.321(3) ?
N4 C14 . 1.386(4) ?
N5 C8 . 1.338(3) ?
N5 C12 . 1.341(3) ?
C1 C2 . 1.386(4) ?
C1 C6 . 1.402(4) ?
C2 C3 . 1.381(4) ?
C2 H2A . 0.9500 ?
C3 C4 . 1.398(4) ?
C3 H3 . 0.9500 ?
C4 C5 . 1.367(4) ?
C4 H4 . 0.9500 ?
C5 C6 . 1.397(4) ?
C5 H5 . 0.9500 ?
C7 C8 . 1.459(4) ?
C8 C9 . 1.389(3) ?
C9 C10 . 1.383(4) ?
C9 H9 . 0.9500 ?
C10 C11 . 1.374(4) ?
C10 H10 . 0.9500 ?
C11 C12 . 1.399(4) ?
C11 H11 . 0.9500 ?
C12 C13 . 1.460(4) ?
C14 C15 . 1.398(4) ?
C14 C19 . 1.402(4) ?
C15 C16 . 1.372(5) ?
C15 H15 . 0.9500 ?
C16 C17 . 1.404(5) ?
C16 H16 . 0.9500 ?
C17 C18 . 1.372(4) ?
C17 H17 . 0.9500 ?
C18 C19 . 1.385(4) ?
C18 H18 . 0.9500 ?
C20 H20A . 0.9800 ?
C20 H20B . 0.9800 ?
C20 H20C . 0.9800 ?
C21 H21A . 0.9800 ?
C21 H21B . 0.9800 ?
C21 H21C . 0.9800 ?
O3 C22 . 1.414(10) ?
O3 H3A . 0.8400 ?
C22 H22A . 0.9800 ?
C22 H22B . 0.9800 ?
C22 H22C . 0.9800 ?
O3' C22' . 1.324(19) ?
O3' H3' . 0.8400 ?
C22' H22D . 0.9800 ?
C22' H22E . 0.9800 ?
C22' H22F . 0.9800 ?

loop_
_geom_hbond_atom_site_label_D
_geom_hbond_atom_site_label_H
_geom_hbond_atom_site_label_A
_geom_hbond_site_symmetry_A
_geom_hbond_distance_DH
_geom_hbond_distance_HA
_geom_hbond_distance_DA
_geom_hbond_angle_DHA
O1 H1 O2 3_666 0.84 1.83 2.670(3) 175.7
O2 H2 N4 . 0.84 1.91 2.741(3) 168.0
N1 H1N O1 . 0.866(10) 2.069(12) 2.927(3) 171(3)
N3 H3N O1 . 0.863(10) 2.069(12) 2.925(3) 171(4)

loop_
_geom_torsion_atom_site_label_1
_geom_torsion_atom_site_label_2
_geom_torsion_atom_site_label_3
_geom_torsion_atom_site_label_4
_geom_torsion_site_symmetry_1
_geom_torsion_site_symmetry_2
_geom_torsion_site_symmetry_3
_geom_torsion_site_symmetry_4
_geom_torsion
_geom_torsion_publ_flag
C7 N1 C1 C2 . . . . 179.1(3) ?
C7 N1 C1 C6 . . . . -0.4(3) ?
N1 C1 C2 C3 . . . . 179.4(3) ?
C6 C1 C2 C3 . . . . -1.1(4) ?
C1 C2 C3 C4 . . . . 0.1(4) ?
C2 C3 C4 C5 . . . . 0.4(4) ?
C3 C4 C5 C6 . . . . 0.0(4) ?
C4 C5 C6 N2 . . . . 179.5(2) ?
C4 C5 C6 C1 . . . . -1.0(4) ?
C7 N2 C6 C5 . . . . 178.7(3) ?
C7 N2 C6 C1 . . . . -0.9(3) ?
N1 C1 C6 C5 . . . . -178.8(2) ?
C2 C1 C6 C5 . . . . 1.6(4) ?
N1 C1 C6 N2 . . . . 0.8(3) ?
C2 C1 C6 N2 . . . . -178.8(2) ?
C6 N2 C7 N1 . . . . 0.6(3) ?
C6 N2 C7 C8 . . . . 179.5(2) ?
C1 N1 C7 N2 . . . . -0.1(3) ?
C1 N1 C7 C8 . . . . -179.1(2) ?
C12 N5 C8 C9 . . . . -0.1(3) ?
C12 N5 C8 C7 . . . . -179.9(2) ?
N2 C7 C8 N5 . . . . -178.7(2) ?
N1 C7 C8 N5 . . . . 0.1(3) ?
N2 C7 C8 C9 . . . . 1.5(4) ?
N1 C7 C8 C9 . . . . -179.7(2) ?
N5 C8 C9 C10 . . . . 0.7(4) ?
C7 C8 C9 C10 . . . . -179.6(2) ?
C8 C9 C10 C11 . . . . -0.7(4) ?
C9 C10 C11 C12 . . . . 0.2(4) ?
C8 N5 C12 C11 . . . . -0.5(3) ?
C8 N5 C12 C13 . . . . -179.5(2) ?
C10 C11 C12 N5 . . . . 0.4(4) ?
C10 C11 C12 C13 . . . . 179.4(2) ?
C14 N4 C13 N3 . . . . 1.0(3) ?
C14 N4 C13 C12 . . . . -178.6(2) ?
C19 N3 C13 N4 . . . . -0.9(3) ?
C19 N3 C13 C12 . . . . 178.7(2) ?
N5 C12 C13 N4 . . . . 179.9(2) ?
C11 C12 C13 N4 . . . . 0.8(4) ?
N5 C12 C13 N3 . . . . 0.3(3) ?
C11 C12 C13 N3 . . . . -178.7(2) ?
C13 N4 C14 C15 . . . . 178.1(3) ?
C13 N4 C14 C19 . . . . -0.7(3) ?
N4 C14 C15 C16 . . . . -178.7(3) ?
C19 C14 C15 C16 . . . . 0.1(4) ?
C14 C15 C16 C17 . . . . -0.2(4) ?
C15 C16 C17 C18 . . . . 0.6(5) ?
C16 C17 C18 C19 . . . . -0.9(4) ?
C13 N3 C19 C18 . . . . -177.7(3) ?
C13 N3 C19 C14 . . . . 0.4(3) ?
C17 C18 C19 N3 . . . . 178.6(3) ?
C17 C18 C19 C14 . . . . 0.8(4) ?
N4 C14 C19 N3 . . . . 0.2(3) ?
C15 C14 C19 N3 . . . . -178.7(2) ?
N4 C14 C19 C18 . . . . 178.6(2) ?
C15 C14 C19 C18 . . . . -0.4(4) ?
